data_4069881
loop_
_publ_author_name
'Hsieh, Chang-Chih'
'Lee, Chia-Jung'
'Horng, Yih-Chern'

_publ_section_title
;
 Effects of the Counteranion on the Pyrazole&#x2212;Nitrile Coupling
 Reaction Mediated by Nickel(II) Ions
;
_journal_issue 17
_journal_name_full Organometallics
_journal_page_first 4923
_journal_paper_doi 10.1021/om9004753
_journal_volume 28
_journal_year 2009
_chemical_formula_sum 'C16 H22 Cl2 N10 Ni O8'
_chemical_formula_weight 612.05
_chemical_name_systematic
; 
 ? 
;
_space_group_IT_number 14
_symmetry_cell_setting monoclinic
_symmetry_space_group_name_Hall '-P 2ybc'
_symmetry_space_group_name_H-M 'P 1 21/c 1'
_atom_sites_solution_hydrogens geom
_atom_sites_solution_primary direct
_atom_sites_solution_secondary difmap
_audit_creation_method SHELXL-97
_cell_angle_alpha 90.00
_cell_angle_beta 96.330(5)
_cell_angle_gamma 90.00
_cell_formula_units_Z 2
_cell_length_a 10.2512(7)
_cell_length_b 15.4555(11)
_cell_length_c 7.8203(6)
_cell_measurement_temperature 150(2)
_cell_volume 1231.47(15)
_computing_cell_refinement 'APEX2 v1.0-22'
_computing_data_collection 'APEX2 v1.0-22 (Bruker, 2004)'
_computing_data_reduction 'APEX2 v1.0-22'
_computing_molecular_graphics 'SHELXTL 5.1'
_computing_publication_material 'SHELXTL 5.1'
_computing_structure_refinement 'SHELXTL 5.1'
_computing_structure_solution 'SHELXTL 5.1 (Sheldrick, 1998)'
_diffrn_ambient_temperature 150(2)
_diffrn_measured_fraction_theta_full 0.998
_diffrn_measured_fraction_theta_max 0.998
_diffrn_measurement_device_type 'Bruker SMART APEX II'
_diffrn_measurement_method \w
_diffrn_radiation_monochromator graphite
_diffrn_radiation_source 'fine-focus sealed tube'
_diffrn_radiation_type MoK\a
_diffrn_radiation_wavelength 0.71073
_diffrn_reflns_av_R_equivalents 0.0369
_diffrn_reflns_av_sigmaI/netI 0.0355
_diffrn_reflns_limit_h_max 13
_diffrn_reflns_limit_h_min -13
_diffrn_reflns_limit_k_max 19
_diffrn_reflns_limit_k_min -20
_diffrn_reflns_limit_l_max 10
_diffrn_reflns_limit_l_min -9
_diffrn_reflns_number 12753
_diffrn_reflns_theta_full 28.57
_diffrn_reflns_theta_max 28.57
_diffrn_reflns_theta_min 2.00
_diffrn_standards_decay_% 0
_diffrn_standards_interval_count 0
_diffrn_standards_interval_time 0
_diffrn_standards_number 0
_exptl_absorpt_coefficient_mu 1.069
_exptl_absorpt_correction_T_max 0.882
_exptl_absorpt_correction_T_min 0.841
_exptl_absorpt_correction_type multi-scan
_exptl_absorpt_process_details 'SADABS 2.10 (Sheldrick, 2003)'
_exptl_crystal_colour blue
_exptl_crystal_density_diffrn 1.651
_exptl_crystal_density_method 'not measured'
_exptl_crystal_description block
_exptl_crystal_F_000 628
_exptl_crystal_size_max 0.15
_exptl_crystal_size_mid 0.15
_exptl_crystal_size_min 0.12
_refine_diff_density_max 1.154
_refine_diff_density_min -0.666
_refine_diff_density_rms 0.098
_refine_ls_extinction_method none
_refine_ls_goodness_of_fit_ref 1.125
_refine_ls_hydrogen_treatment mixed
_refine_ls_matrix_type full
_refine_ls_number_parameters 178
_refine_ls_number_reflns 3148
_refine_ls_number_restraints 0
_refine_ls_restrained_S_all 1.125
_refine_ls_R_factor_all 0.0638
_refine_ls_R_factor_gt 0.0526
_refine_ls_shift/su_max 0.000
_refine_ls_shift/su_mean 0.000
_refine_ls_structure_factor_coef Fsqd
_refine_ls_weighting_details 'calc w=1/[\s^2^(Fo^2^)+(0.1000P)^2^+1.0000P] where P=(Fo^2^+2Fc^2^)/3'
_refine_ls_weighting_scheme calc
_refine_ls_wR_factor_gt 0.1630
_refine_ls_wR_factor_ref 0.1704
_reflns_number_gt 2564
_reflns_number_total 3148
_reflns_threshold_expression >2sigma(I)
_cod_data_source_file om9004753_si_001.cif
_cod_data_source_block complex2
_cod_depositor_comments
;
The following automatic conversions were performed:

'_symmetry_cell_setting' value 'Monoclinic' changed to 'monoclinic'
according to /home/saulius/struct/CIF-dictionaries/cif_core.dic
dictionary named 'cif_core.dic' version 2.4.2 from 2011-04-26.

Automatic conversion script
Id: cif_fix_values 1715 2011-07-08 13:25:40Z adriana 
;
_cod_original_sg_symbol_H-M P2(1)/c
_cod_database_code 4069881

loop_
_symmetry_equiv_pos_as_xyz
'x, y, z'
'-x, y+1/2, -z+1/2'
'-x, -y, -z'
'x, -y-1/2, z-1/2'

loop_
_atom_site_label
_atom_site_type_symbol
_atom_site_fract_x
_atom_site_fract_y
_atom_site_fract_z
_atom_site_U_iso_or_equiv
_atom_site_adp_type
_atom_site_occupancy
_atom_site_symmetry_multiplicity
_atom_site_calc_flag
_atom_site_refinement_flags
Ni1 Ni 0.0000 1.0000 0.0000 0.02182(18) Uani 1 2 d S
Cl1 Cl 0.51019(7) 0.13216(5) 0.82418(13) 0.0411(2) Uani 1 1 d .
O1 O 0.3735(3) 0.1148(2) 0.8193(4) 0.0538(7) Uani 1 1 d .
O2 O 0.5861(3) 0.0595(2) 0.8189(9) 0.123(2) Uani 1 1 d .
O4 O 0.5291(5) 0.1867(5) 0.6904(10) 0.163(4) Uani 1 1 d .
O3 O 0.5546(6) 0.1799(7) 0.9627(13) 0.225(6) Uani 1 1 d .
N1 N 0.0346(2) 0.89275(15) 0.1616(3) 0.0242(5) Uani 1 1 d .
N2 N 0.1568(3) 0.86403(18) 0.2111(4) 0.0355(6) Uani 1 1 d .
N3 N 0.1372(2) 1.06799(16) 0.1674(3) 0.0270(5) Uani 1 1 d .
N5 N -0.1505(2) 1.03846(16) 0.1455(3) 0.0272(5) Uani 1 1 d .
N4 N 0.2466(3) 1.10698(19) 0.1301(4) 0.0387(7) Uani 1 1 d .
H8 H 0.2737 1.1054 0.0300 0.046 Uiso 1 1 calc R
C7 C -0.2317(3) 1.0563(2) 0.2268(4) 0.0316(6) Uani 1 1 d .
C1 C -0.0434(3) 0.8404(2) 0.2402(4) 0.0335(7) Uani 1 1 d .
H1 H -0.1345 0.8443 0.2304 0.040 Uiso 1 1 calc R
C2 C 0.0302(3) 0.7791(2) 0.3387(5) 0.0373(7) Uani 1 1 d .
H2 H -0.0013 0.7357 0.4056 0.045 Uiso 1 1 calc R
C3 C 0.1567(3) 0.7955(2) 0.3174(5) 0.0363(7) Uani 1 1 d .
H3 H 0.2298 0.7652 0.3667 0.044 Uiso 1 1 calc R
C8 C -0.3355(4) 1.0790(3) 0.3317(6) 0.0525(10) Uani 1 1 d .
H10 H -0.4173 1.0554 0.2807 0.079 Uiso 1 1 calc R
H11 H -0.3425 1.1408 0.3382 0.079 Uiso 1 1 calc R
H9 H -0.3151 1.0558 0.4453 0.079 Uiso 1 1 calc R
C4 C 0.3110(3) 1.1496(2) 0.2664(6) 0.0440(9) Uani 1 1 d .
H7 H 0.3895 1.1798 0.2678 0.053 Uiso 1 1 calc R
C6 C 0.1320(4) 1.0886(3) 0.3349(5) 0.0435(8) Uani 1 1 d .
C5 C 0.2399(4) 1.1395(3) 0.3968(5) 0.0488(9) Uani 1 1 d .
H6 H 0.2581 1.1618 0.5073 0.059 Uiso 1 1 calc R
H4 H 0.218(4) 0.882(3) 0.164(6) 0.041(11) Uiso 1 1 d .
H5 H 0.047(5) 1.070(3) 0.398(7) 0.070(15) Uiso 1 1 d .

loop_
_atom_site_aniso_label
_atom_site_aniso_U_11
_atom_site_aniso_U_22
_atom_site_aniso_U_33
_atom_site_aniso_U_23
_atom_site_aniso_U_13
_atom_site_aniso_U_12
Ni1 0.0165(3) 0.0200(3) 0.0295(3) 0.00186(18) 0.00487(18) -0.00036(17)
Cl1 0.0230(4) 0.0367(4) 0.0636(6) 0.0056(4) 0.0048(3) 0.0012(3)
O1 0.0264(12) 0.072(2) 0.0640(18) 0.0089(15) 0.0100(11) 0.0022(12)
O2 0.0326(17) 0.0435(19) 0.292(8) 0.020(3) 0.016(3) 0.0031(14)
O4 0.063(3) 0.197(6) 0.237(8) 0.150(6) 0.060(4) 0.031(3)
O3 0.076(4) 0.301(11) 0.282(11) -0.216(9) -0.046(5) 0.015(5)
N1 0.0186(10) 0.0207(10) 0.0334(13) 0.0014(9) 0.0038(9) -0.0004(9)
N2 0.0199(12) 0.0320(14) 0.0541(18) 0.0126(13) 0.0019(11) -0.0016(10)
N3 0.0235(11) 0.0244(11) 0.0329(13) 0.0013(10) 0.0030(9) -0.0008(9)
N5 0.0222(11) 0.0247(12) 0.0353(13) 0.0007(10) 0.0056(9) 0.0006(9)
N4 0.0295(14) 0.0355(15) 0.0508(18) -0.0035(13) 0.0032(12) -0.0046(11)
C7 0.0269(14) 0.0321(15) 0.0358(16) -0.0042(12) 0.0032(12) -0.0022(12)
C1 0.0263(14) 0.0346(16) 0.0406(17) 0.0056(13) 0.0073(12) -0.0022(12)
C2 0.0421(18) 0.0303(15) 0.0405(18) 0.0107(13) 0.0091(14) -0.0001(13)
C3 0.0348(16) 0.0297(15) 0.0429(18) 0.0055(13) -0.0025(13) 0.0054(13)
C8 0.046(2) 0.055(2) 0.061(3) -0.016(2) 0.0241(18) 0.0012(18)
C4 0.0273(16) 0.0388(18) 0.065(3) -0.0091(17) 0.0016(15) -0.0029(14)
C6 0.0387(18) 0.051(2) 0.0406(19) -0.0016(16) 0.0015(14) -0.0038(16)
C5 0.045(2) 0.054(2) 0.045(2) -0.0121(17) -0.0061(16) -0.0003(17)

loop_
_atom_type_symbol
_atom_type_description
_atom_type_scat_dispersion_real
_atom_type_scat_dispersion_imag
_atom_type_scat_source
C C 0.0033 0.0016 'International Tables Vol C Tables 4.2.6.8 and 6.1.1.4'
H H 0.0000 0.0000 'International Tables Vol C Tables 4.2.6.8 and 6.1.1.4'
N N 0.0061 0.0033 'International Tables Vol C Tables 4.2.6.8 and 6.1.1.4'
O O 0.0106 0.0060 'International Tables Vol C Tables 4.2.6.8 and 6.1.1.4'
Cl Cl 0.1484 0.1585 'International Tables Vol C Tables 4.2.6.8 and 6.1.1.4'
Ni Ni 0.3393 1.1124 'International Tables Vol C Tables 4.2.6.8 and 6.1.1.4'

loop_
_geom_angle_atom_site_label_1
_geom_angle_atom_site_label_2
_geom_angle_atom_site_label_3
_geom_angle
_geom_angle_site_symmetry_1
_geom_angle_site_symmetry_3
N1 Ni1 N1 180.0 3_575 .
N1 Ni1 N3 92.16(9) 3_575 .
N1 Ni1 N3 87.84(10) . .
N1 Ni1 N3 87.84(9) 3_575 3_575
N1 Ni1 N3 92.16(10) . 3_575
N3 Ni1 N3 180.00(11) . 3_575
N1 Ni1 N5 89.01(10) 3_575 3_575
N1 Ni1 N5 90.99(10) . 3_575
N3 Ni1 N5 89.89(10) . 3_575
N3 Ni1 N5 90.11(10) 3_575 3_575
N1 Ni1 N5 90.99(10) 3_575 .
N1 Ni1 N5 89.01(10) . .
N3 Ni1 N5 90.12(10) . .
N3 Ni1 N5 89.88(10) 3_575 .
N5 Ni1 N5 180.0 3_575 .
O3 Cl1 O2 109.3(4) . .
O3 Cl1 O4 102.2(6) . .
O2 Cl1 O4 110.6(4) . .
O3 Cl1 O1 111.7(4) . .
O2 Cl1 O1 113.9(2) . .
O4 Cl1 O1 108.5(3) . .
C1 N1 N2 104.7(2) . .
C1 N1 Ni1 133.5(2) . .
N2 N1 Ni1 121.75(19) . .
N1 N2 C3 111.9(3) . .
N4 N3 C6 103.2(3) . .
N4 N3 Ni1 127.8(2) . .
C6 N3 Ni1 128.8(2) . .
C7 N5 Ni1 177.5(3) . .
N3 N4 C4 113.3(3) . .
N5 C7 C8 179.7(4) . .
N1 C1 C2 110.6(3) . .
C3 C2 C1 105.9(3) . .
N2 C3 C2 106.9(3) . .
C5 C4 N4 106.6(3) . .
N3 C6 C5 110.7(3) . .
C4 C5 C6 106.3(4) . .

loop_
_geom_bond_atom_site_label_1
_geom_bond_atom_site_label_2
_geom_bond_distance
_geom_bond_site_symmetry_2
Ni1 N1 2.091(2) 3_575
Ni1 N1 2.091(2) .
Ni1 N3 2.095(3) .
Ni1 N3 2.095(3) 3_575
Ni1 N5 2.101(2) 3_575
Ni1 N5 2.101(2) .
Cl1 O3 1.348(6) .
Cl1 O2 1.370(4) .
Cl1 O4 1.374(5) .
Cl1 O1 1.423(3) .
N1 C1 1.335(4) .
N1 N2 1.344(3) .
N2 C3 1.347(4) .
N3 N4 1.333(4) .
N3 C6 1.355(5) .
N5 C7 1.135(4) .
N4 C4 1.360(5) .
C7 C8 1.456(5) .
C1 C2 1.390(5) .
C2 C3 1.349(5) .
C4 C5 1.326(6) .
C6 C5 1.399(5) .
